data_2101265
loop_
_publ_author_name
'Maurin, J. K.'
'Le\'s, A.'
'Winnicka-Maurin, M.'

_publ_section_title
;
 Resonance-assisted hydrogen bonds between oxime and carboxyl group.
 Comparison of tetrameric structures of 4-methyl-2-oxopentanoic acid
 oxime and levulinic acid oxime
;
_journal_issue 2
_journal_name_full 'Acta Crystallographica Section B'
_journal_page_first 232
_journal_page_last 240
_journal_paper_doi 10.1107/S0108768194011201
_journal_volume 51
_journal_year 1995
_chemical_formula_sum 'C5 H9 N O3'
_chemical_formula_weight 131.13
_symmetry_cell_setting monoclinic
_symmetry_space_group_name_Hall '-P 2ybc'
_symmetry_space_group_name_H-M 'P 1 21/c 1'
_cell_angle_alpha 90
_cell_angle_beta 92.390(10)
_cell_angle_gamma 90
_cell_formula_units_Z 8
_cell_length_a 8.568(2)
_cell_length_b 5.9160(10)
_cell_length_c 26.403(15)
_cell_volume 1337.2(9)
_diffrn_radiation_type Mo
_diffrn_radiation_wavelength 0.71073
_exptl_absorpt_coefficient_mu 0.108
_exptl_crystal_density_diffrn 1.303
_exptl_crystal_F_000 560
_cod_data_source_file ab0328.cif
_cod_data_source_block ab0328b
_cod_database_code 2101265

loop_
_atom_site_label
_atom_site_fract_x
_atom_site_fract_y
_atom_site_fract_z
_atom_site_U_iso_or_equiv
C1a .4702(2) .2543(4) .14687(7) .0366(5)
C2a .3709(2) .4624(4) .14327(7) .0360(5)
C3a .3132(3) .5375(4) .19410(8) .0405(5)
C4a .2156(2) .7466(3) .19308(7) .0347(4)
C5a .1533(4) .8297(5) .24178(8) .0518(6)
N1a .1884(2) .8448(3) .15060(6) .0376(4)
O1a .0948(2) 1.0401(2) .15509(6) .0501(4)
O2a .5067(2) .1568(2) .18603(5) .0475(4)
O3a .5167(2) .1875(3) .10200(5) .0484(4)
C1b .2068(2) 1.0263(3) .03225(7) .0398(5)
C2b .2549(3) 1.0671(4) -.02088(8) .0430(5)
C3b .1864(3) 1.2816(4) -.04374(8) .0431(5)
C4b .2095(2) 1.3152(3) -.09920(7) .0363(5)
C5b .1313(3) 1.5113(4) -.12454(9) .0469(9)
N1b .2952(2) 1.1724(3) -.12153(6) .0382(4)
O1b .3075(2) 1.2200(3) -.17362(5) .0495(4)
O2b .1186(2) 1.1472(3) .05472(5) .0493(4)
O3b .2693(2) .8405(3) .05223(6) .0500(4)
H10a .088(3) 1.088(5) .1216(10) .080(8)
H30a .585(3) .051(5) .1064(10) .094(9)
H10b .367(3) 1.109(5) -.1821(10) .077(9)
H30b .243(3) .823(4) .0860(10) .068(7)
H21a .433(2) .579(4) .1291(8) .043(6)
H22a .286(2) .436(3) .1193(7) .037(5)
H31a .401(2) .559(3) .2169(8) .043(6)
H32a .25(2) .417(4) .2088(7) .041(5)
H51a .171(3) .722(4) .2663(9) .066(7)
H52a .046(4) .862(6) .2368(12) .108(11)
H53a .206(4) .974(5) .2522(11) .106(11)
H21b .371(3) 1.068(4) -.0191(7) .049(6)
H22b .219(2) .942(4) -.0412(8) .052(6)
H31b .229(3) 1.404(4) -.0244(8) .056(7)
H32b .072(3) 1.283(4) -.0386(8) .056(6)
H51b .062(4) 1.573(6) -.1045(12) .107(11)
H52b .077(3) 1.472(5) -.1566(12) .103(10)
H53b .204(4) 1.617(6) -.1364(11) .105(11)

loop_
_geom_angle_atom_site_label_1
_geom_angle_atom_site_label_2
_geom_angle_atom_site_label_3
_geom_angle
O2a C1a O3a 122.9(2)
O2a C1a C2a 124.8(2)
O3a C1a C2a 112.3(2)
C1a C2a C3a 113.0(2)
C4a C3a C2a 115.5(2)
N1a C4a C3a 118.3(2)
N1a C4a C5a 123.2(2)
C3a C4a C5a 118.5(2)
C4a N1a O1a 112.43(15)
O2b C1b O3b 123.0(2)
O2b C1b C2b 124.3(2)
O3b C1b C2b 112.6(2)
C1b C2b C3b 113.0(2)
C4b C3b C2b 115.9(2)
N1b C4b C5b 124.4(2)
N1b C4b C3b 117.7(2)
C5b C4b C3b 117.9(2)
C4b N1b O1b 112.7(2)
O1a H10a O2b 2.741(2)
O1b H10b O2a 2.767(2)
O3a H30a N1b 2.707(2)
O3b H30b N1a 2.716(3)

loop_
_geom_bond_atom_site_label_1
_geom_bond_atom_site_label_2
_geom_bond_distance
C1a O2a 1.213(2)
C1a O3a 1.326(2)
C1a C2a 1.497(3)
C2a C3a 1.516(3)
C3a C4a 1.493(3)
C4a N1a 1.276(2)
C4a C5a 1.496(3)
N1a O1a 1.414(2)
C1b O2b 1.213(2)
C1b O3b 1.323(2)
C1b C2b 1.498(3)
C2b C3b 1.513(3)
C3b C4b 1.499(3)
C4b N1b 1.279(2)
C4b C5b 1.485(3)
N1b O1b 1.412(2)
